data_7100862
loop_
_publ_author_name
'A. Nangia'
'N. Jagadeesh Babu'
'L. Sreenivas Reddy'

_publ_section_title
;
Carboxamide pyridine N-oxide heterosynthon for crystal
engineering and pharmaceutical cocrystals
;
_journal_name_full 'Chemical Communications'
_journal_paper_doi 10.1039/b515510j
_journal_year 2006
_chemical_formula_moiety 'C5 H5 N3 O2'
_chemical_formula_sum 'C5 H5 N3 O2'
_chemical_formula_weight 139.12
_chemical_name_common Pyrazinamide-4-N-oxide
_space_group_IT_number 2
_symmetry_cell_setting triclinic
_symmetry_space_group_name_Hall '-P 1'
_symmetry_space_group_name_H-M 'P -1'
_cell_angle_alpha 96.838(9)
_cell_angle_beta 97.094(9)
_cell_angle_gamma 102.822(9)
_cell_formula_units_Z 4
_cell_length_a 5.403(3)
_cell_length_b 7.508(4)
_cell_length_c 14.978(8)
_cell_measurement_temperature 298(2)
_cell_volume 581.2(6)
_diffrn_ambient_temperature 298(2)
_exptl_crystal_density_diffrn 1.590
_cod_depositor_comments
;
The following automatic conversions were performed:
'_symmetry_cell_setting' value 'Triclinic' changed to 'triclinic'
according to '/home/saulius/struct/CIF-dictionaries/cif_core.dic'
dictionary named 'cif_core.dic' version 2.4.1 from 2010-06-29.

Automatic conversion script
Id: cif_fix_enum 1527 2010-12-29 10:47:43Z saulius 
;
_cod_database_code 7100862

loop_
_symmetry_equiv_pos_as_xyz
'x, y, z'
'-x, -y, -z'

loop_
_atom_site_label
_atom_site_type_symbol
_atom_site_fract_x
_atom_site_fract_y
_atom_site_fract_z
_atom_site_U_iso_or_equiv
_atom_site_adp_type
_atom_site_occupancy
_atom_site_symmetry_multiplicity
_atom_site_calc_flag
_atom_site_refinement_flags
_atom_site_disorder_assembly
_atom_site_disorder_group
N5 N 0.3282(3) 0.1326(3) 0.23775(12) 0.0349(5) Uani 1 1 d . . .
N3 N 0.3259(3) 0.6583(2) 0.26445(12) 0.0334(5) Uani 1 1 d . . .
O1 O -0.2413(3) 0.5305(2) 0.41798(11) 0.0464(5) Uani 1 1 d . . .
O3 O -0.1245(3) 0.0772(3) 0.39159(12) 0.0521(5) Uani 1 1 d . . .
O2 O -0.1174(3) 0.2991(2) 0.11017(11) 0.0454(5) Uani 1 1 d . . .
C1 C -0.0887(4) 0.4862(3) 0.28312(15) 0.0337(5) Uani 1 1 d . . .
H1 H -0.2380 0.3975 0.2576 0.040 Uiso 1 1 calc R . .
C3 C 0.3464(4) 0.7420(3) 0.35077(15) 0.0369(5) Uani 1 1 d . . .
H3 H 0.4964 0.8309 0.3753 0.044 Uiso 1 1 calc R . .
N1 N -0.0613(3) 0.5732(2) 0.37012(12) 0.0339(5) Uani 1 1 d . . .
C6 C -0.0926(4) -0.0671(3) 0.21672(16) 0.0339(5) Uani 1 1 d . . .
H6 H -0.2410 -0.1098 0.2411 0.041 Uiso 1 1 calc R . .
C8 C 0.3414(4) 0.0634(3) 0.15147(16) 0.0385(6) Uani 1 1 d . . .
H8 H 0.4901 0.1083 0.1277 0.046 Uiso 1 1 calc R . .
N6 N 0.2807(4) 0.2530(3) 0.41230(16) 0.0470(6) Uani 1 1 d . . .
C2 C 0.1074(4) 0.5316(3) 0.23359(15) 0.0321(5) Uani 1 1 d . . .
C7 C 0.1091(4) 0.0633(3) 0.26760(15) 0.0333(5) Uani 1 1 d . . .
N4 N -0.0733(3) -0.1333(2) 0.13014(13) 0.0366(5) Uani 1 1 d . . .
N2 N 0.2563(4) 0.4845(3) 0.08931(16) 0.0461(6) Uani 1 1 d . . .
C4 C 0.1597(4) 0.7038(3) 0.40456(15) 0.0360(5) Uani 1 1 d . . .
H4 H 0.1831 0.7661 0.4636 0.043 Uiso 1 1 calc R . .
C9 C 0.1494(4) -0.0686(3) 0.09710(16) 0.0364(6) Uani 1 1 d . . .
H9 H 0.1696 -0.1139 0.0386 0.044 Uiso 1 1 calc R . .
C5 C 0.0732(4) 0.4280(3) 0.13763(15) 0.0340(5) Uani 1 1 d . . .
C10 C 0.0806(4) 0.1330(3) 0.36453(16) 0.0351(5) Uani 1 1 d . . .
O4 O -0.2622(3) -0.2538(3) 0.08148(12) 0.0569(6) Uani 1 1 d . . .
H6B H 0.411(7) 0.278(4) 0.378(2) 0.080(10) Uiso 1 1 d . . .
H2B H 0.388(7) 0.565(5) 0.119(2) 0.080(11) Uiso 1 1 d . . .
H6A H 0.272(5) 0.300(4) 0.4614(19) 0.043(7) Uiso 1 1 d . . .
H2A H 0.248(5) 0.424(4) 0.033(2) 0.062(8) Uiso 1 1 d . . .

loop_
_atom_site_aniso_label
_atom_site_aniso_U_11
_atom_site_aniso_U_22
_atom_site_aniso_U_33
_atom_site_aniso_U_23
_atom_site_aniso_U_13
_atom_site_aniso_U_12
N5 0.0289(9) 0.0348(10) 0.0361(11) 0.0006(8) 0.0059(8) -0.0006(8)
N3 0.0285(9) 0.0335(10) 0.0320(10) 0.0009(8) 0.0042(7) -0.0032(8)
O1 0.0388(9) 0.0535(11) 0.0375(10) -0.0071(8) 0.0161(8) -0.0068(8)
O3 0.0396(9) 0.0597(11) 0.0418(11) -0.0110(9) 0.0094(8) -0.0119(8)
O2 0.0413(9) 0.0468(10) 0.0386(10) -0.0035(8) 0.0128(7) -0.0076(8)
C1 0.0313(11) 0.0309(12) 0.0311(12) -0.0051(9) 0.0017(9) -0.0021(9)
C3 0.0322(11) 0.0342(12) 0.0359(13) -0.0017(10) 0.0023(9) -0.0045(9)
N1 0.0333(9) 0.0314(10) 0.0327(10) -0.0004(8) 0.0047(8) 0.0019(8)
C6 0.0314(11) 0.0337(12) 0.0322(12) -0.0010(9) 0.0080(9) 0.0003(9)
C8 0.0317(11) 0.0435(14) 0.0382(13) 0.0049(10) 0.0112(9) 0.0019(10)
N6 0.0395(12) 0.0576(14) 0.0318(12) -0.0119(10) 0.0092(10) -0.0059(10)
C2 0.0308(11) 0.0277(11) 0.0343(12) 0.0021(9) 0.0036(9) 0.0019(9)
C7 0.0289(10) 0.0333(12) 0.0365(13) 0.0050(10) 0.0062(9) 0.0044(9)
N4 0.0361(10) 0.0344(11) 0.0348(11) -0.0014(8) 0.0095(8) 0.0005(8)
N2 0.0437(12) 0.0488(13) 0.0328(12) -0.0095(10) 0.0123(10) -0.0115(10)
C4 0.0401(12) 0.0354(12) 0.0294(12) 0.0002(10) 0.0066(10) 0.0045(10)
C9 0.0383(12) 0.0354(13) 0.0308(12) -0.0036(10) 0.0069(10) 0.0028(10)
C5 0.0332(11) 0.0303(12) 0.0338(12) -0.0007(10) 0.0044(9) 0.0013(9)
C10 0.0319(11) 0.0350(12) 0.0348(12) 0.0011(10) 0.0076(10) 0.0015(9)
O4 0.0432(10) 0.0625(12) 0.0422(11) -0.0227(9) 0.0121(8) -0.0218(9)

loop_
_geom_bond_atom_site_label_1
_geom_bond_atom_site_label_2
_geom_bond_distance
_geom_bond_site_symmetry_2
_geom_bond_publ_flag
N5 C7 1.336(3) . ?
N5 C8 1.351(3) . ?
N3 C2 1.332(3) . ?
N3 C3 1.349(3) . ?
O1 N1 1.285(2) . ?
O3 C10 1.230(3) . ?
O2 C5 1.235(3) . ?
C1 N1 1.361(3) . ?
C1 C2 1.373(3) . ?
C1 H1 0.9300 . ?
C3 C4 1.370(3) . ?
C3 H3 0.9300 . ?
N1 C4 1.364(3) . ?
C6 N4 1.357(3) . ?
C6 C7 1.368(3) . ?
C6 H6 0.9300 . ?
C8 C9 1.366(3) . ?
C8 H8 0.9300 . ?
N6 C10 1.310(3) . ?
N6 H6B 0.92(4) . ?
N6 H6A 0.79(3) . ?
C2 C5 1.519(3) . ?
C7 C10 1.522(3) . ?
N4 O4 1.281(2) . ?
N4 C9 1.369(3) . ?
N2 C5 1.321(3) . ?
N2 H2B 0.86(4) . ?
N2 H2A 0.90(3) . ?
C4 H4 0.9300 . ?
C9 H9 0.9300 . ?

loop_
_cod_related_entry_id
_cod_related_entry_database
_cod_related_entry_code
1 ChemSpider 250942
